data_7206406
loop_
_publ_author_name
'Babashkina, Maria G.'
'Safin, Damir A.'
'Srebro, Monika'
'Kubisiak, Piotr'
'Mitoraj, Mariusz P.'
'Bolte, Michael'
'Garcia, Yann'

_publ_section_title
;
 Solvent-induced 1,3-N,S- vs. 1,5-S,S&#x2032;-coordination in the NiII
 complex [Ni{p-Me2NC6H4NHC(S)NP(S)(OiPr)2}2]
;
_journal_issue 17
_journal_name_full CrystEngComm
_journal_page_first 5321
_journal_paper_doi 10.1039/c1ce05387f
_journal_volume 13
_journal_year 2011
_chemical_formula_moiety 'C30 H50 N6 Ni O4 P2 S4, C3 H6 O'
_chemical_formula_sum 'C33 H56 N6 Ni O5 P2 S4'
_chemical_formula_weight 865.73
_chemical_name_systematic ?
_space_group_IT_number 2
_symmetry_cell_setting triclinic
_symmetry_space_group_name_Hall '-P 1'
_symmetry_space_group_name_H-M 'P -1'
_atom_sites_solution_hydrogens geom
_atom_sites_solution_primary direct
_atom_sites_solution_secondary difmap
_audit_creation_method SHELXL-97
_cell_angle_alpha 105.235(2)
_cell_angle_beta 101.467(2)
_cell_angle_gamma 93.622(2)
_cell_formula_units_Z 1
_cell_length_a 9.4301(7)
_cell_length_b 9.4986(7)
_cell_length_c 12.5942(9)
_cell_measurement_reflns_used 5000
_cell_measurement_temperature 173(2)
_cell_measurement_theta_max 25.0
_cell_measurement_theta_min 2.5
_cell_volume 1058.75(13)
_computing_cell_refinement 'SMART (Siemens, 1995)'
_computing_data_collection 'SMART (Siemens, 1995)'
_computing_data_reduction 'SAINT (Siemens, 1995)'
_computing_molecular_graphics 'XP (Sheldrick, 2008)'
_computing_publication_material SHELXL97
_computing_structure_refinement 'SHELXL97 (Sheldrick, 2008) '
_computing_structure_solution 'SHELXS97 (Sheldrick, 2008) '
_diffrn_ambient_temperature 173(2)
_diffrn_measured_fraction_theta_full 0.999
_diffrn_measured_fraction_theta_max 0.995
_diffrn_measurement_device_type 'Siemens CCD three-circle diffractometer'
_diffrn_measurement_method \w
_diffrn_radiation_monochromator graphite
_diffrn_radiation_source 'fine-focus sealed tube'
_diffrn_radiation_type MoK\a
_diffrn_radiation_wavelength 0.71073
_diffrn_reflns_av_R_equivalents 0.0167
_diffrn_reflns_av_sigmaI/netI 0.0146
_diffrn_reflns_limit_h_max 14
_diffrn_reflns_limit_h_min -12
_diffrn_reflns_limit_k_max 14
_diffrn_reflns_limit_k_min -14
_diffrn_reflns_limit_l_max 19
_diffrn_reflns_limit_l_min -19
_diffrn_reflns_number 27589
_diffrn_reflns_theta_full 25.00
_diffrn_reflns_theta_max 32.54
_diffrn_reflns_theta_min 2.24
_diffrn_standards_number 0
_exptl_absorpt_coefficient_mu 0.776
_exptl_absorpt_correction_T_max 0.8479
_exptl_absorpt_correction_T_min 0.6089
_exptl_absorpt_correction_type multi-scan
_exptl_absorpt_process_details 'SADABS (Sheldrick, 1996)'
_exptl_crystal_colour brown
_exptl_crystal_density_diffrn 1.358
_exptl_crystal_density_method 'not measured'
_exptl_crystal_description block
_exptl_crystal_F_000 458
_exptl_crystal_size_max 0.71
_exptl_crystal_size_mid 0.26
_exptl_crystal_size_min 0.22
_refine_diff_density_max 0.521
_refine_diff_density_min -0.493
_refine_diff_density_rms 0.059
_refine_ls_extinction_method none
_refine_ls_goodness_of_fit_ref 1.103
_refine_ls_hydrogen_treatment mixed
_refine_ls_matrix_type full
_refine_ls_number_parameters 247
_refine_ls_number_reflns 7652
_refine_ls_number_restraints 0
_refine_ls_restrained_S_all 1.103
_refine_ls_R_factor_all 0.0379
_refine_ls_R_factor_gt 0.0304
_refine_ls_shift/su_max 0.001
_refine_ls_shift/su_mean 0.000
_refine_ls_structure_factor_coef Fsqd
_refine_ls_weighting_details 'calc w=1/[\s^2^(Fo^2^)+(0.0337P)^2^+0.5113P] where P=(Fo^2^+2Fc^2^)/3'
_refine_ls_weighting_scheme calc
_refine_ls_wR_factor_gt 0.0760
_refine_ls_wR_factor_ref 0.0834
_reflns_number_gt 6754
_reflns_number_total 7652
_reflns_threshold_expression I>2\s(I)
_cod_data_source_file c1ce05387f.txt
_cod_data_source_block safin68
_cod_depositor_comments
;
The following automatic conversions were performed:

'_symmetry_cell_setting' value 'Triclinic' changed to 'triclinic'
according to /home/saulius/struct/CIF-dictionaries/cif_core.dic
dictionary named 'cif_core.dic' version 2.4.1 from 2010-06-29.

Automatic conversion script
Id: cif_fix_values 1715 2011-07-08 13:25:40Z adriana 
;
_cod_original_sg_symbol_H-M P-1
_cod_database_code 7206406

loop_
_symmetry_equiv_pos_as_xyz
'x, y, z'
'-x, -y, -z'

loop_
_atom_site_label
_atom_site_type_symbol
_atom_site_fract_x
_atom_site_fract_y
_atom_site_fract_z
_atom_site_U_iso_or_equiv
_atom_site_adp_type
_atom_site_occupancy
_atom_site_symmetry_multiplicity
_atom_site_calc_flag
_atom_site_refinement_flags
_atom_site_disorder_assembly
_atom_site_disorder_group
Ni1 Ni 0.0000 1.0000 0.5000 0.01956(5) Uani 1 2 d S . .
P1 P 0.24405(3) 0.76825(3) 0.52259(2) 0.01995(6) Uani 1 1 d . . .
S1 S 0.22546(3) 0.98110(3) 0.58392(3) 0.02507(6) Uani 1 1 d . . .
S2 S -0.00278(3) 0.86023(3) 0.32831(2) 0.02730(7) Uani 1 1 d . . .
O1 O 0.13921(10) 0.66221(10) 0.55667(7) 0.02578(17) Uani 1 1 d . . .
O2 O 0.40009(9) 0.74076(10) 0.57920(7) 0.02445(16) Uani 1 1 d . . .
N1 N 0.22463(12) 0.70614(11) 0.38942(8) 0.02453(18) Uani 1 1 d . . .
N2 N 0.12811(13) 0.67705(13) 0.20198(9) 0.0291(2) Uani 1 1 d . . .
H2 H 0.074(2) 0.706(2) 0.1576(18) 0.049(6) Uiso 1 1 d . . .
N3 N 0.43760(15) 0.24479(16) -0.01787(11) 0.0424(3) Uani 1 1 d . . .
C1 C 0.13082(12) 0.74107(12) 0.31205(9) 0.02183(19) Uani 1 1 d . . .
C2 C 0.12939(14) 0.67606(14) 0.67363(10) 0.0267(2) Uani 1 1 d . . .
H2A H 0.1992 0.7607 0.7263 0.032 Uiso 1 1 calc R . .
C3 C -0.02512(18) 0.7019(2) 0.68043(17) 0.0466(4) Uani 1 1 d . . .
H3A H -0.0448 0.7952 0.6644 0.070 Uiso 1 1 calc R . .
H3B H -0.0382 0.7059 0.7564 0.070 Uiso 1 1 calc R . .
H3C H -0.0928 0.6215 0.6249 0.070 Uiso 1 1 calc R . .
C4 C 0.1683(2) 0.53465(19) 0.69727(14) 0.0421(3) Uani 1 1 d . . .
H4A H 0.2695 0.5234 0.6920 0.063 Uiso 1 1 calc R . .
H4B H 0.1034 0.4520 0.6418 0.063 Uiso 1 1 calc R . .
H4C H 0.1575 0.5363 0.7734 0.063 Uiso 1 1 calc R . .
C5 C 0.53099(13) 0.80769(14) 0.55448(11) 0.0268(2) Uani 1 1 d . . .
H5 H 0.5004 0.8674 0.5011 0.032 Uiso 1 1 calc R . .
C6 C 0.62232(18) 0.9064(2) 0.66316(15) 0.0456(4) Uani 1 1 d . . .
H6A H 0.5665 0.9841 0.6951 0.068 Uiso 1 1 calc R . .
H6B H 0.7107 0.9508 0.6488 0.068 Uiso 1 1 calc R . .
H6C H 0.6495 0.8489 0.7166 0.068 Uiso 1 1 calc R . .
C7 C 0.60768(16) 0.68410(18) 0.49880(16) 0.0417(3) Uani 1 1 d . . .
H7A H 0.5425 0.6238 0.4286 0.063 Uiso 1 1 calc R . .
H7B H 0.6346 0.6232 0.5498 0.063 Uiso 1 1 calc R . .
H7C H 0.6958 0.7249 0.4817 0.063 Uiso 1 1 calc R . .
C11 C 0.21031(13) 0.56805(13) 0.15254(9) 0.0243(2) Uani 1 1 d . . .
C12 C 0.19152(15) 0.53110(16) 0.03568(10) 0.0305(3) Uani 1 1 d . . .
H12 H 0.1260 0.5792 -0.0063 0.037 Uiso 1 1 calc R . .
C13 C 0.26635(16) 0.42577(17) -0.02071(11) 0.0338(3) Uani 1 1 d . . .
H13 H 0.2506 0.4025 -0.1006 0.041 Uiso 1 1 calc R . .
C14 C 0.36482(14) 0.35298(15) 0.03794(11) 0.0293(2) Uani 1 1 d . . .
C15 C 0.38287(16) 0.39086(16) 0.15545(11) 0.0322(3) Uani 1 1 d . . .
H15 H 0.4493 0.3441 0.1979 0.039 Uiso 1 1 calc R . .
C16 C 0.30618(15) 0.49501(15) 0.21160(11) 0.0306(3) Uani 1 1 d . . .
H16 H 0.3193 0.5166 0.2912 0.037 Uiso 1 1 calc R . .
C17 C 0.4336(2) 0.2274(2) -0.13646(14) 0.0560(5) Uani 1 1 d . . .
H17A H 0.3326 0.1998 -0.1800 0.084 Uiso 1 1 calc R . .
H17B H 0.4928 0.1503 -0.1635 0.084 Uiso 1 1 calc R . .
H17C H 0.4726 0.3203 -0.1460 0.084 Uiso 1 1 calc R . .
C18 C 0.56229(19) 0.1999(2) 0.04566(16) 0.0482(4) Uani 1 1 d . . .
H18A H 0.6365 0.2850 0.0824 0.072 Uiso 1 1 calc R . .
H18B H 0.6026 0.1245 -0.0054 0.072 Uiso 1 1 calc R . .
H18C H 0.5326 0.1598 0.1032 0.072 Uiso 1 1 calc R . .
O1L O 0.0814(4) 0.8538(4) 0.0330(3) 0.0672(9) Uani 0.50 1 d P . .
C1L C 0.0233(4) 0.9543(4) 0.0126(3) 0.0424(7) Uani 0.50 1 d P . .
C2L C -0.1049(4) 0.9665(4) 0.0435(3) 0.1058(12) Uani 1 1 d . . .
H2LA H -0.1470 1.0509 0.0245 0.159 Uiso 0.50 1 d PR A 1
H2LB H -0.1720 0.8767 0.0038 0.159 Uiso 0.50 1 d PR A 1
H2LC H -0.0888 0.9809 0.1252 0.159 Uiso 0.50 1 d PR A 1
H2LD H -0.1949 1.0107 0.0508 0.159 Uiso 0.50 1 d PR A 2
H2LE H -0.1292 0.8631 -0.0007 0.159 Uiso 0.50 1 d PR A 2
H2LF H -0.0468 0.9729 0.1187 0.159 Uiso 0.50 1 d PR A 2

loop_
_atom_site_aniso_label
_atom_site_aniso_U_11
_atom_site_aniso_U_22
_atom_site_aniso_U_33
_atom_site_aniso_U_23
_atom_site_aniso_U_13
_atom_site_aniso_U_12
Ni1 0.01878(9) 0.01777(9) 0.02089(9) 0.00238(7) 0.00500(7) 0.00464(6)
P1 0.01933(12) 0.02161(12) 0.01847(12) 0.00381(9) 0.00515(9) 0.00424(9)
S1 0.02053(12) 0.02235(12) 0.02700(13) -0.00052(10) 0.00232(10) 0.00496(9)
S2 0.02695(14) 0.02994(14) 0.02201(12) 0.00122(10) 0.00382(10) 0.01288(11)
O1 0.0252(4) 0.0297(4) 0.0198(4) 0.0048(3) 0.0039(3) -0.0033(3)
O2 0.0205(4) 0.0277(4) 0.0275(4) 0.0103(3) 0.0062(3) 0.0067(3)
N1 0.0293(5) 0.0259(4) 0.0192(4) 0.0047(3) 0.0074(3) 0.0100(4)
N2 0.0353(5) 0.0355(5) 0.0187(4) 0.0068(4) 0.0077(4) 0.0196(4)
N3 0.0369(6) 0.0475(7) 0.0344(6) -0.0062(5) 0.0082(5) 0.0192(5)
C1 0.0239(5) 0.0217(5) 0.0207(5) 0.0046(4) 0.0080(4) 0.0056(4)
C2 0.0258(5) 0.0325(6) 0.0216(5) 0.0073(4) 0.0065(4) 0.0004(4)
C3 0.0359(8) 0.0549(10) 0.0581(10) 0.0184(8) 0.0262(7) 0.0107(7)
C4 0.0485(9) 0.0445(8) 0.0373(7) 0.0210(6) 0.0053(6) 0.0078(7)
C5 0.0213(5) 0.0266(5) 0.0345(6) 0.0092(4) 0.0089(4) 0.0058(4)
C6 0.0335(7) 0.0446(8) 0.0464(9) -0.0057(7) 0.0093(6) -0.0069(6)
C7 0.0273(6) 0.0376(7) 0.0577(9) 0.0026(7) 0.0170(6) 0.0084(5)
C11 0.0278(5) 0.0277(5) 0.0188(4) 0.0049(4) 0.0088(4) 0.0104(4)
C12 0.0358(6) 0.0379(6) 0.0188(5) 0.0062(4) 0.0071(4) 0.0158(5)
C13 0.0383(7) 0.0416(7) 0.0202(5) 0.0028(5) 0.0082(5) 0.0147(6)
C14 0.0273(5) 0.0308(6) 0.0260(5) -0.0007(4) 0.0078(4) 0.0088(4)
C15 0.0356(6) 0.0342(6) 0.0266(6) 0.0051(5) 0.0073(5) 0.0168(5)
C16 0.0376(6) 0.0355(6) 0.0213(5) 0.0075(4) 0.0085(5) 0.0181(5)
C17 0.0490(10) 0.0724(13) 0.0343(8) -0.0125(8) 0.0132(7) 0.0230(9)
C18 0.0414(8) 0.0455(9) 0.0512(9) -0.0016(7) 0.0104(7) 0.0229(7)
O1L 0.085(2) 0.075(2) 0.073(2) 0.0473(17) 0.0417(18) 0.0497(18)
C1L 0.0448(16) 0.0417(16) 0.0443(16) 0.0181(13) 0.0083(13) 0.0115(13)
C2L 0.095(2) 0.121(3) 0.119(3) 0.063(2) 0.030(2) -0.006(2)

loop_
_atom_type_symbol
_atom_type_description
_atom_type_scat_dispersion_real
_atom_type_scat_dispersion_imag
_atom_type_scat_source
C C 0.0033 0.0016 'International Tables Vol C Tables 4.2.6.8 and 6.1.1.4'
H H 0.0000 0.0000 'International Tables Vol C Tables 4.2.6.8 and 6.1.1.4'
N N 0.0061 0.0033 'International Tables Vol C Tables 4.2.6.8 and 6.1.1.4'
Ni Ni 0.3393 1.1124 'International Tables Vol C Tables 4.2.6.8 and 6.1.1.4'
O O 0.0106 0.0060 'International Tables Vol C Tables 4.2.6.8 and 6.1.1.4'
P P 0.1023 0.0942 'International Tables Vol C Tables 4.2.6.8 and 6.1.1.4'
S S 0.1246 0.1234 'International Tables Vol C Tables 4.2.6.8 and 6.1.1.4'

loop_
_geom_angle_atom_site_label_1
_geom_angle_atom_site_label_2
_geom_angle_atom_site_label_3
_geom_angle
_geom_angle_site_symmetry_1
_geom_angle_site_symmetry_3
S2 Ni1 S2 179.999(16) . 2_576
S2 Ni1 S1 81.356(11) . 2_576
S2 Ni1 S1 98.643(11) 2_576 2_576
S2 Ni1 S1 98.644(11) . .
S2 Ni1 S1 81.357(11) 2_576 .
S1 Ni1 S1 179.999(1) 2_576 .
O1 P1 O2 103.55(5) . .
O1 P1 N1 105.94(5) . .
O2 P1 N1 107.36(5) . .
O1 P1 S1 114.04(4) . .
O2 P1 S1 107.66(4) . .
N1 P1 S1 117.27(4) . .
P1 S1 Ni1 103.136(15) . .
C1 S2 Ni1 118.34(4) . .
C2 O1 P1 123.51(8) . .
C5 O2 P1 120.13(8) . .
C1 N1 P1 126.44(9) . .
C1 N2 C11 129.98(10) . .
C1 N2 H2 115.6(16) . .
C11 N2 H2 114.4(16) . .
C14 N3 C18 119.07(12) . .
C14 N3 C17 118.60(14) . .
C18 N3 C17 116.59(13) . .
N1 C1 N2 118.89(10) . .
N1 C1 S2 129.11(9) . .
N2 C1 S2 111.97(8) . .
O1 C2 C4 106.47(11) . .
O1 C2 C3 106.75(11) . .
C4 C2 C3 112.80(13) . .
O1 C2 H2A 110.2 . .
C4 C2 H2A 110.2 . .
C3 C2 H2A 110.2 . .
C2 C3 H3A 109.5 . .
C2 C3 H3B 109.5 . .
H3A C3 H3B 109.5 . .
C2 C3 H3C 109.5 . .
H3A C3 H3C 109.5 . .
H3B C3 H3C 109.5 . .
C2 C4 H4A 109.5 . .
C2 C4 H4B 109.5 . .
H4A C4 H4B 109.5 . .
C2 C4 H4C 109.5 . .
H4A C4 H4C 109.5 . .
H4B C4 H4C 109.5 . .
O2 C5 C6 108.17(11) . .
O2 C5 C7 107.40(11) . .
C6 C5 C7 113.44(13) . .
O2 C5 H5 109.2 . .
C6 C5 H5 109.2 . .
C7 C5 H5 109.2 . .
C5 C6 H6A 109.5 . .
C5 C6 H6B 109.5 . .
H6A C6 H6B 109.5 . .
C5 C6 H6C 109.5 . .
H6A C6 H6C 109.5 . .
H6B C6 H6C 109.5 . .
C5 C7 H7A 109.5 . .
C5 C7 H7B 109.5 . .
H7A C7 H7B 109.5 . .
C5 C7 H7C 109.5 . .
H7A C7 H7C 109.5 . .
H7B C7 H7C 109.5 . .
C16 C11 C12 117.97(11) . .
C16 C11 N2 125.09(10) . .
C12 C11 N2 116.93(11) . .
C13 C12 C11 121.41(12) . .
C13 C12 H12 119.3 . .
C11 C12 H12 119.3 . .
C12 C13 C14 121.18(12) . .
C12 C13 H13 119.4 . .
C14 C13 H13 119.4 . .
N3 C14 C13 121.66(12) . .
N3 C14 C15 121.34(13) . .
C13 C14 C15 116.96(11) . .
C16 C15 C14 121.73(12) . .
C16 C15 H15 119.1 . .
C14 C15 H15 119.1 . .
C15 C16 C11 120.73(11) . .
C15 C16 H16 119.6 . .
C11 C16 H16 119.6 . .
N3 C17 H17A 109.5 . .
N3 C17 H17B 109.5 . .
H17A C17 H17B 109.5 . .
N3 C17 H17C 109.5 . .
H17A C17 H17C 109.5 . .
H17B C17 H17C 109.5 . .
N3 C18 H18A 109.5 . .
N3 C18 H18B 109.5 . .
H18A C18 H18B 109.5 . .
N3 C18 H18C 109.5 . .
H18A C18 H18C 109.5 . .
H18B C18 H18C 109.5 . .
C1L C1L O1L 174.1(6) 2_575 .
C1L C1L C2L 71.8(4) 2_575 .
O1L C1L C2L 113.7(4) . .
C1L C1L C2L 62.3(4) 2_575 2_575
O1L C1L C2L 112.1(4) . 2_575
C2L C1L C2L 134.2(3) . 2_575
C1L C1L H2LE 95.1 2_575 .
O1L C1L H2LE 88.6 . .
C1L C1L H2LF 95.2 2_575 .
O1L C1L H2LF 90.7 . .
C1L C2L H2LA 109.6 . .
C1L C2L H2LB 109.6 . .
C1L C2L H2LB 123.3 2_575 .
H2LA C2L H2LB 109.5 . .
C1L C2L H2LC 109.1 . .
C1L C2L H2LC 126.2 2_575 .
H2LA C2L H2LC 109.5 . .
H2LB C2L H2LC 109.5 . .
C1L C2L H2LD 108.8 2_575 .
H2LB C2L H2LD 83.6 . .
H2LC C2L H2LD 85.2 . .
C1L C2L H2LE 84.5 . .
C1L C2L H2LE 110.0 2_575 .
H2LA C2L H2LE 126.8 . .
H2LC C2L H2LE 113.4 . .
H2LD C2L H2LE 109.5 . .
C1L C2L H2LF 84.1 . .
C1L C2L H2LF 109.6 2_575 .
H2LA C2L H2LF 122.6 . .
H2LB C2L H2LF 117.7 . .
H2LD C2L H2LF 109.5 . .
H2LE C2L H2LF 109.5 . .

loop_
_geom_bond_atom_site_label_1
_geom_bond_atom_site_label_2
_geom_bond_distance
_geom_bond_site_symmetry_2
Ni1 S2 2.2143(3) .
Ni1 S2 2.2143(3) 2_576
Ni1 S1 2.2191(3) 2_576
Ni1 S1 2.2191(3) .
P1 O1 1.5641(9) .
P1 O2 1.5719(9) .
P1 N1 1.5934(10) .
P1 S1 1.9981(4) .
S2 C1 1.7525(11) .
O1 C2 1.4661(14) .
O2 C5 1.4772(15) .
N1 C1 1.3063(15) .
N2 C1 1.3539(15) .
N2 C11 1.4195(15) .
N2 H2 0.80(2) .
N3 C14 1.3865(16) .
N3 C18 1.440(2) .
N3 C17 1.451(2) .
C2 C4 1.502(2) .
C2 C3 1.508(2) .
C2 H2A 1.0000 .
C3 H3A 0.9800 .
C3 H3B 0.9800 .
C3 H3C 0.9800 .
C4 H4A 0.9800 .
C4 H4B 0.9800 .
C4 H4C 0.9800 .
C5 C6 1.500(2) .
C5 C7 1.5064(19) .
C5 H5 1.0000 .
C6 H6A 0.9800 .
C6 H6B 0.9800 .
C6 H6C 0.9800 .
C7 H7A 0.9800 .
C7 H7B 0.9800 .
C7 H7C 0.9800 .
C11 C16 1.3911(17) .
C11 C12 1.3920(16) .
C12 C13 1.3850(18) .
C12 H12 0.9500 .
C13 C14 1.4010(19) .
C13 H13 0.9500 .
C14 C15 1.4003(18) .
C15 C16 1.3885(17) .
C15 H15 0.9500 .
C16 H16 0.9500 .
C17 H17A 0.9800 .
C17 H17B 0.9800 .
C17 H17C 0.9800 .
C18 H18A 0.9800 .
C18 H18B 0.9800 .
C18 H18C 0.9800 .
O1L C1L 1.189(4) .
C1L C2L 1.345(5) .
C1L C2L 1.443(5) 2_575
C2L C1L 1.443(5) 2_575
C2L H2LA 0.9800 .
C2L H2LB 0.9800 .
C2L H2LC 0.9799 .
C2L H2LD 0.9800 .
C2L H2LE 0.9800 .
C2L H2LF 0.9800 .

loop_
_geom_hbond_atom_site_label_D
_geom_hbond_atom_site_label_H
_geom_hbond_atom_site_label_A
_geom_hbond_distance_DH
_geom_hbond_distance_HA
_geom_hbond_distance_DA
_geom_hbond_angle_DHA
N2 H2 O1L 0.80(2) 2.37(2) 3.024(3) 139(2)

loop_
_geom_torsion_atom_site_label_1
_geom_torsion_atom_site_label_2
_geom_torsion_atom_site_label_3
_geom_torsion_atom_site_label_4
_geom_torsion
_geom_torsion_site_symmetry_1
_geom_torsion_site_symmetry_4
O1 P1 S1 Ni1 -64.30(4) . .
O2 P1 S1 Ni1 -178.58(4) . .
N1 P1 S1 Ni1 60.33(5) . .
S2 Ni1 S1 P1 -42.010(18) . .
S2 Ni1 S1 P1 137.989(18) 2_576 .
S1 Ni1 S2 C1 -162.99(5) 2_576 .
S1 Ni1 S2 C1 17.02(5) . .
O2 P1 O1 C2 63.88(10) . .
N1 P1 O1 C2 176.71(9) . .
S1 P1 O1 C2 -52.81(10) . .
O1 P1 O2 C5 172.22(8) . .
N1 P1 O2 C5 60.43(10) . .
S1 P1 O2 C5 -66.68(9) . .
O1 P1 N1 C1 89.69(12) . .
O2 P1 N1 C1 -160.16(11) . .
S1 P1 N1 C1 -38.91(13) . .
P1 N1 C1 N2 -179.60(10) . .
P1 N1 C1 S2 -1.59(18) . .
C11 N2 C1 N1 2.8(2) . .
C11 N2 C1 S2 -175.52(12) . .
Ni1 S2 C1 N1 9.99(13) . .
Ni1 S2 C1 N2 -171.89(8) . .
P1 O1 C2 C4 -120.26(11) . .
P1 O1 C2 C3 119.01(12) . .
P1 O2 C5 C6 119.43(12) . .
P1 O2 C5 C7 -117.78(11) . .
C1 N2 C11 C16 5.5(2) . .
C1 N2 C11 C12 -175.21(14) . .
C16 C11 C12 C13 -0.5(2) . .
N2 C11 C12 C13 -179.82(14) . .
C11 C12 C13 C14 -0.5(2) . .
C18 N3 C14 C13 164.67(16) . .
C17 N3 C14 C13 12.3(2) . .
C18 N3 C14 C15 -17.5(2) . .
C17 N3 C14 C15 -169.93(16) . .
C12 C13 C14 N3 178.38(15) . .
C12 C13 C14 C15 0.5(2) . .
N3 C14 C15 C16 -177.47(15) . .
C13 C14 C15 C16 0.4(2) . .
C14 C15 C16 C11 -1.4(2) . .
C12 C11 C16 C15 1.4(2) . .
N2 C11 C16 C15 -179.33(14) . .
O1L C1L C2L C1L -177.6(7) . 2_575
C2L C1L C2L C1L 0.0 2_575 2_575
